data_7050635
loop_
_publ_author_name
'Chu, Qianli'
'Wang, Zheming'
'Huang, Qichen'
'Yan, Chunhua'
'Zhu, Shizheng'

_publ_section_title
;
 Fluorine-containing donor-acceptor complexes: crystallographic study
 of the interactions between electronegative atoms (N, O, S) and
 halogen atoms (I, Br)
;
_journal_issue 10
_journal_name_full 'New Journal of Chemistry'
_journal_page_first 1522
_journal_paper_doi 10.1039/b305312c
_journal_volume 27
_journal_year 2003
_chemical_formula_sum 'C7 H6 F4 I2 N2'
_chemical_formula_weight 447.94
_chemical_melting_point 312
_chemical_name_systematic
;
?
;
_space_group_IT_number 14
_symmetry_cell_setting monoclinic
_symmetry_space_group_name_Hall '-P 2ybc'
_symmetry_space_group_name_H-M 'P 1 21/c 1'
_atom_sites_solution_hydrogens geom
_atom_sites_solution_primary direct
_atom_sites_solution_secondary difmap
_audit_creation_method SHELXL-97
_cell_angle_alpha 90.00
_cell_angle_beta 110.487(4)
_cell_angle_gamma 90.00
_cell_formula_units_Z 2
_cell_length_a 6.9365(5)
_cell_length_b 11.5354(10)
_cell_length_c 8.1604(4)
_cell_measurement_reflns_used 7820
_cell_measurement_temperature 180(2)
_cell_measurement_theta_max 27.48
_cell_measurement_theta_min 3.53
_cell_volume 611.66(8)
_computing_cell_refinement 'HKL Scalepack (Otwinowski & Minor, 1997)'
_computing_data_collection 'KappaCCD (Nonius B. V., 1998)'
_computing_data_reduction 'HKL Denzo (Otwinowski & Minor, 1997) & maXus (Mackay et al., 1998)'
_computing_molecular_graphics 'Bruker SHELXTL V5.1 (Sheldrick, 1998)'
_computing_publication_material 'SHELXL-97 (Sheldrick, 1997)'
_computing_structure_refinement 'SHELXL-97 (Sheldrick, 1997)'
_computing_structure_solution 'SHELXS-97 (Sheldrick, 1997)'
_diffrn_ambient_temperature 180(2)
_diffrn_detector_area_resol_mean 0.76
_diffrn_measured_fraction_theta_full 0.999
_diffrn_measured_fraction_theta_max 0.999
_diffrn_measurement_device_type 'NONIUS KappaCCD'
_diffrn_measurement_method CCD
_diffrn_radiation_monochromator graphite
_diffrn_radiation_source 'fine-focus sealed tube'
_diffrn_radiation_type MoK\a
_diffrn_radiation_wavelength 0.71073
_diffrn_reflns_av_R_equivalents 0.0590
_diffrn_reflns_av_sigmaI/netI 0.0346
_diffrn_reflns_limit_h_max 8
_diffrn_reflns_limit_h_min -9
_diffrn_reflns_limit_k_max 14
_diffrn_reflns_limit_k_min -14
_diffrn_reflns_limit_l_max 10
_diffrn_reflns_limit_l_min -10
_diffrn_reflns_number 7820
_diffrn_reflns_theta_full 27.48
_diffrn_reflns_theta_max 27.48
_diffrn_reflns_theta_min 3.53
_exptl_absorpt_coefficient_mu 5.163
_exptl_absorpt_correction_T_max 0.529
_exptl_absorpt_correction_T_min 0.259
_exptl_absorpt_correction_type empirical
_exptl_absorpt_process_details '(Blessing, 1995, 1997)'
_exptl_crystal_colour colorless
_exptl_crystal_density_diffrn 2.432
_exptl_crystal_density_method 'not measured'
_exptl_crystal_description block
_exptl_crystal_F_000 408
_exptl_crystal_size_max 0.25
_exptl_crystal_size_mid 0.25
_exptl_crystal_size_min 0.13
_refine_diff_density_max 1.050
_refine_diff_density_min -2.071
_refine_diff_density_rms 0.230
_refine_ls_extinction_coef 0.027(2)
_refine_ls_extinction_expression Fc^*^=kFc[1+0.001xFc^2^\l^3^/sin(2\q)]^-1/4^
_refine_ls_extinction_method SHELXL
_refine_ls_goodness_of_fit_ref 1.062
_refine_ls_hydrogen_treatment mixed
_refine_ls_matrix_type full
_refine_ls_number_parameters 78
_refine_ls_number_reflns 1391
_refine_ls_number_restraints 2
_refine_ls_restrained_S_all 1.061
_refine_ls_R_factor_all 0.0590
_refine_ls_R_factor_gt 0.0459
_refine_ls_shift/su_max 0.000
_refine_ls_shift/su_mean 0.000
_refine_ls_structure_factor_coef Fsqd
_refine_ls_weighting_details 'calc w=1/[\s^2^(Fo^2^)+(0.0456P)^2^+2.6535P] where P=(Fo^2^+2Fc^2^)/3'
_refine_ls_weighting_scheme calc
_refine_ls_wR_factor_gt 0.1080
_refine_ls_wR_factor_ref 0.1167
_reflns_number_gt 1124
_reflns_number_total 1391
_reflns_threshold_expression >2sigma(I)
_cod_data_source_file b305312c.txt
_cod_data_source_block Comp18
_cod_depositor_comments
;
The following automatic conversions were performed:
'_symmetry_cell_setting' value 'Monoclinic' changed to 'monoclinic'
according to '/home/saulius/struct/CIF-dictionaries/cif_core.dic'
dictionary named 'cif_core.dic' version 2.4.1 from 2010-06-29.

Automatic conversion script
Id: cif_fix_enum 1527 2010-12-29 10:47:43Z saulius 
;
_cod_original_sg_symbol_H-M 'P 2(1)/c'
_cod_database_code 7050635

loop_
_symmetry_equiv_pos_as_xyz
'x, y, z'
'-x, y+1/2, -z+1/2'
'-x, -y, -z'
'x, -y-1/2, z-1/2'

loop_
_atom_site_label
_atom_site_type_symbol
_atom_site_fract_x
_atom_site_fract_y
_atom_site_fract_z
_atom_site_U_iso_or_equiv
_atom_site_adp_type
_atom_site_occupancy
_atom_site_symmetry_multiplicity
_atom_site_calc_flag
_atom_site_refinement_flags
_atom_site_disorder_assembly
_atom_site_disorder_group
I1 I 0.24608(7) 0.16138(5) -0.01208(6) 0.0654(3) Uani 1 1 d . . .
F1 F 0.0663(8) -0.0567(4) -0.1713(6) 0.0755(14) Uani 1 1 d . . .
F2 F 0.2294(7) -0.0732(4) 0.1091(6) 0.0734(13) Uani 1 1 d . . .
N1 N 0.4367(13) 0.3886(9) 0.0086(9) 0.087(3) Uani 1 1 d D . .
C1 C 0.1010(11) -0.0034(7) -0.0163(8) 0.0593(19) Uani 1 1 d . . .
C2 C 0.329(2) 0.4772(12) 0.0380(11) 0.092(4) Uani 1 1 d D . .
H2 H 0.2121 0.4633 0.0655 0.110 Uiso 1 1 calc R . .
C3 C 0.6078(15) 0.4119(10) -0.0276(10) 0.078(3) Uani 1 1 d D . .
H3 H 0.69(3) 0.351(19) -0.046(10) 0.094 Uiso 0.50 1 d PD . .
C4 C 0.714(3) 0.331(2) -0.050(2) 0.063(4) Uani 0.50 1 d P . .
H4A H 0.7609 0.2841 0.0533 0.095 Uiso 0.50 1 calc PR . .
H4B H 0.8298 0.3620 -0.0737 0.095 Uiso 0.50 1 calc PR . .
H4C H 0.6320 0.2848 -0.1474 0.095 Uiso 0.50 1 calc PR . .

loop_
_atom_site_aniso_label
_atom_site_aniso_U_11
_atom_site_aniso_U_22
_atom_site_aniso_U_33
_atom_site_aniso_U_23
_atom_site_aniso_U_13
_atom_site_aniso_U_12
I1 0.0617(4) 0.0869(5) 0.0454(3) 0.0014(2) 0.0160(2) -0.0357(2)
F1 0.088(3) 0.092(3) 0.059(2) -0.022(2) 0.041(2) -0.038(3)
F2 0.058(3) 0.075(3) 0.077(3) 0.011(2) 0.011(2) -0.013(2)
N1 0.089(6) 0.115(7) 0.045(4) 0.007(4) 0.010(4) -0.073(5)
C1 0.052(4) 0.084(5) 0.041(3) -0.001(4) 0.015(3) -0.019(4)
C2 0.094(7) 0.128(10) 0.049(4) -0.004(5) 0.021(5) -0.075(7)
C3 0.074(6) 0.105(8) 0.044(4) 0.008(4) 0.007(4) -0.044(5)
C4 0.051(9) 0.073(11) 0.072(10) 0.012(8) 0.029(7) 0.012(7)

loop_
_atom_type_symbol
_atom_type_description
_atom_type_scat_dispersion_real
_atom_type_scat_dispersion_imag
_atom_type_scat_source
C C 0.0033 0.0016 'International Tables Vol C Tables 4.2.6.8 and 6.1.1.4'
H H 0.0000 0.0000 'International Tables Vol C Tables 4.2.6.8 and 6.1.1.4'
N N 0.0061 0.0033 'International Tables Vol C Tables 4.2.6.8 and 6.1.1.4'
F F 0.0171 0.0103 'International Tables Vol C Tables 4.2.6.8 and 6.1.1.4'
I I -0.4742 1.8119 'International Tables Vol C Tables 4.2.6.8 and 6.1.1.4'

loop_
_geom_angle_atom_site_label_1
_geom_angle_atom_site_label_2
_geom_angle_atom_site_label_3
_geom_angle
_geom_angle_site_symmetry_1
_geom_angle_site_symmetry_3
_geom_angle_publ_flag
C2 N1 C3 118.4(9) . . ?
F1 C1 F2 106.9(7) . . ?
F1 C1 C1 108.4(7) . 3 ?
F2 C1 C1 107.5(7) . 3 ?
F1 C1 I1 110.3(4) . . ?
F2 C1 I1 109.4(4) . . ?
C1 C1 I1 114.1(8) 3 . ?
N1 C2 C3 119.8(10) . 3_665 ?
N1 C2 H2 120.1 . . ?
C3 C2 H2 120.1 3_665 . ?
C4 C3 N1 119.7(15) . . ?
C4 C3 C2 118.5(15) . 3_665 ?
N1 C3 C2 121.8(11) . 3_665 ?
C4 C3 H3 1(10) . . ?
N1 C3 H3 119(10) . . ?
C2 C3 H3 119(10) 3_665 . ?
C3 C4 H3 3(10) . . ?
C3 C4 H4A 109.5 . . ?
H3 C4 H4A 111.1 . . ?
C3 C4 H4B 109.5 . . ?
H3 C4 H4B 110.8 . . ?
H4A C4 H4B 109.5 . . ?
C3 C4 H4C 109.5 . . ?
H3 C4 H4C 106.5 . . ?
H4A C4 H4C 109.5 . . ?
H4B C4 H4C 109.5 . . ?

loop_
_geom_bond_atom_site_label_1
_geom_bond_atom_site_label_2
_geom_bond_distance
_geom_bond_site_symmetry_2
_geom_bond_publ_flag
I1 C1 2.145(8) . ?
F1 C1 1.350(8) . ?
F2 C1 1.360(9) . ?
N1 C2 1.334(15) . ?
N1 C3 1.347(12) . ?
C1 C1 1.517(14) 3 ?
C2 C3 1.364(14) 3_665 ?
C2 H2 0.9300 . ?
C3 C4 1.238(17) . ?
C3 C2 1.364(14) 3_665 ?
C3 H3 0.93(2) . ?
C4 H3 0.31(3) . ?
C4 H4A 0.9600 . ?
C4 H4B 0.9600 . ?
C4 H4C 0.9600 . ?
